data_1546214
loop_
_publ_author_name
'M\"oller, Guido P'
'M\"uller, Steffen'
'Wolfst\"adter, Bernd T'
'Wolfrum, Susanne'
'Schepmann, Dirk'
'W\"unsch, Bernhard'
'Carreira, Erick M.'

_publ_section_title
;
 Oxetanyl Amino Acids for Peptidomimetics.
;
_journal_issue 10
_journal_name_full 'Organic letters'
_journal_page_first 2510
_journal_page_last 2513
_journal_paper_doi 10.1021/acs.orglett.7b00745
_journal_volume 19
_journal_year 2017
_chemical_formula_moiety 'C24 H30 Br N3 O5'
_chemical_formula_sum 'C24 H30 Br N3 O5'
_chemical_formula_weight 520.42
_chemical_name_systematic
; 
 ? 
;
_space_group_IT_number 19
_symmetry_cell_setting orthorhombic
_symmetry_space_group_name_Hall 'P 2ac 2ab'
_symmetry_space_group_name_H-M 'P 21 21 21'
_atom_sites_solution_hydrogens difmap
_atom_sites_solution_primary direct
_atom_sites_solution_secondary difmap
_audit_creation_method SHELXL-97
_cell_angle_alpha 90.00
_cell_angle_beta 90.00
_cell_angle_gamma 90.00
_cell_formula_units_Z 4
_cell_length_a 9.6689(5)
_cell_length_b 13.7338(7)
_cell_length_c 17.9303(11)
_cell_measurement_reflns_used 9864
_cell_measurement_temperature 100(2)
_cell_measurement_theta_max 27.62
_cell_measurement_theta_min 2.58
_cell_volume 2381.0(2)
_computing_cell_refinement 'Bruker SAINT'
_computing_data_collection 'Bruker APEX2'
_computing_data_reduction 'Bruker SAINT'
_computing_molecular_graphics 'Platon, Ortep'
_computing_publication_material 'Bruker SHELXTL'
_computing_structure_refinement 'OLEX2 (Dolomanov, 2009), SHELXL-97 (Sheldrick, 2008)'
_computing_structure_solution 'SHELXS-97 (Sheldrick, 2008)'
_diffrn_ambient_temperature 100(2)
_diffrn_measured_fraction_theta_full 0.997
_diffrn_measured_fraction_theta_max 0.997
_diffrn_measurement_device_type 'Bruker APEX-II CCD'
_diffrn_measurement_method '\f and \w scans'
_diffrn_radiation_monochromator graphite
_diffrn_radiation_source 'fine-focus sealed tube'
_diffrn_radiation_type MoK\a
_diffrn_radiation_wavelength 0.71073
_diffrn_reflns_av_R_equivalents 0.0297
_diffrn_reflns_av_sigmaI/netI 0.0302
_diffrn_reflns_limit_h_max 12
_diffrn_reflns_limit_h_min -11
_diffrn_reflns_limit_k_max 16
_diffrn_reflns_limit_k_min -17
_diffrn_reflns_limit_l_max 23
_diffrn_reflns_limit_l_min -23
_diffrn_reflns_number 39635
_diffrn_reflns_theta_full 27.65
_diffrn_reflns_theta_max 27.65
_diffrn_reflns_theta_min 2.27
_exptl_absorpt_coefficient_mu 1.767
_exptl_absorpt_correction_T_max 0.7775
_exptl_absorpt_correction_T_min 0.5103
_exptl_absorpt_correction_type multi-scan
_exptl_absorpt_process_details SADABS
_exptl_crystal_colour colourless
_exptl_crystal_density_diffrn 1.452
_exptl_crystal_density_method 'not measured'
_exptl_crystal_description plate
_exptl_crystal_F_000 1080
_exptl_crystal_size_max 0.44
_exptl_crystal_size_mid 0.28
_exptl_crystal_size_min 0.15
_refine_diff_density_max 0.371
_refine_diff_density_min -0.198
_refine_diff_density_rms 0.040
_refine_ls_abs_structure_details 'Flack H D (1983), Acta Cryst. A39, 876-881'
_refine_ls_abs_structure_Flack 0.003(3)
_refine_ls_extinction_method none
_refine_ls_goodness_of_fit_ref 1.010
_refine_ls_hydrogen_treatment refall
_refine_ls_matrix_type full
_refine_ls_number_parameters 418
_refine_ls_number_reflns 5530
_refine_ls_number_restraints 0
_refine_ls_restrained_S_all 1.010
_refine_ls_R_factor_all 0.0229
_refine_ls_R_factor_gt 0.0202
_refine_ls_shift/su_max 0.002
_refine_ls_shift/su_mean 0.000
_refine_ls_structure_factor_coef Fsqd
_refine_ls_weighting_details 'calc w=1/[\s^2^(Fo^2^)+(0.0250P)^2^+0.0000P] where P=(Fo^2^+2Fc^2^)/3'
_refine_ls_weighting_scheme calc
_refine_ls_wR_factor_gt 0.0457
_refine_ls_wR_factor_ref 0.0463
_reflns_number_gt 5193
_reflns_number_total 5530
_reflns_threshold_expression >2sigma(I)
_cod_data_source_file ol7b00745_si_006.cif
_cod_data_source_block ca210113_0m
_cod_depositor_comments
;
The following automatic conversions were performed:

'_symmetry_cell_setting' value 'Orthorhombic' changed to
'orthorhombic' according to
/home/data/users/saulius/crontab/automatic-downloads/current/ACS/lib/dictionaries/cif_core.dic
dictionary named 'cif_core.dic' version 2.4.2 from 2011-04-26.

Automatic conversion script
Id: cif_fix_values 4973 2017-02-22 13:04:09Z antanas 
;
_cod_original_sg_symbol_H-M P2(1)2(1)2(1)
_cod_database_code 1546214

loop_
_symmetry_equiv_pos_as_xyz
'x, y, z'
'x+1/2, -y+1/2, -z'
'-x, y+1/2, -z+1/2'
'-x+1/2, -y, z+1/2'

loop_
_atom_site_label
_atom_site_type_symbol
_atom_site_fract_x
_atom_site_fract_y
_atom_site_fract_z
_atom_site_U_iso_or_equiv
_atom_site_adp_type
_atom_site_occupancy
_atom_site_symmetry_multiplicity
_atom_site_calc_flag
Br1 Br 0.454781(16) 0.424439(11) -0.181481(8) 0.02290(5) Uani 1 1 d
O9 O 0.36887(10) 0.13956(7) 0.13284(6) 0.0179(2) Uani 1 1 d
O13 O 0.31571(11) 0.14111(9) 0.36937(6) 0.0284(3) Uani 1 1 d
O18 O 0.27636(10) -0.18537(7) 0.24918(6) 0.0171(2) Uani 1 1 d
O19 O 0.20438(11) -0.12337(7) 0.13751(6) 0.0167(2) Uani 1 1 d
O25 O 0.65605(10) -0.03681(7) 0.32633(6) 0.0194(2) Uani 1 1 d
N7 N 0.55427(14) 0.24258(8) 0.12227(7) 0.0152(2) Uani 1 1 d
H7 H 0.6124(18) 0.2675(12) 0.1476(10) 0.019(5) Uiso 1 1 d
N10 N 0.52793(13) 0.14548(9) 0.22513(7) 0.0141(2) Uani 1 1 d
H10 H 0.5920(18) 0.1748(13) 0.2395(10) 0.020(5) Uiso 1 1 d
N16 N 0.35435(13) -0.04108(9) 0.20377(7) 0.0161(3) Uani 1 1 d
H16 H 0.3367(16) -0.0013(12) 0.1729(10) 0.017(4) Uiso 1 1 d
C1 C 0.49259(15) 0.36427(10) -0.08828(8) 0.0163(3) Uani 1 1 d
C2 C 0.58587(15) 0.40576(11) -0.03960(9) 0.0176(3) Uani 1 1 d
H2 H 0.6298(18) 0.4577(13) -0.0517(10) 0.020(4) Uiso 1 1 d
C3 C 0.60441(15) 0.36376(11) 0.02992(9) 0.0169(3) Uani 1 1 d
H3 H 0.6646(17) 0.3897(12) 0.0632(10) 0.019(4) Uiso 1 1 d
C4 C 0.53130(15) 0.28062(10) 0.05046(8) 0.0148(3) Uani 1 1 d
C5 C 0.44183(17) 0.23827(10) -0.00066(9) 0.0186(3) Uani 1 1 d
H5 H 0.3911(19) 0.1850(14) 0.0100(10) 0.029(5) Uiso 1 1 d
C6 C 0.42297(15) 0.28018(11) -0.07004(9) 0.0197(3) Uani 1 1 d
H6 H 0.3591(18) 0.2542(12) -0.1054(10) 0.023(4) Uiso 1 1 d
C8 C 0.47671(15) 0.17405(10) 0.15772(8) 0.0140(3) Uani 1 1 d
C11 C 0.44028(15) 0.09548(10) 0.27828(8) 0.0143(3) Uani 1 1 d
C12 C 0.46251(17) 0.12628(11) 0.35969(8) 0.0186(3) Uani 1 1 d
H12A H 0.5070(14) 0.0767(11) 0.3936(8) 0.009(3) Uiso 1 1 d
H12B H 0.5124(19) 0.1875(15) 0.3643(11) 0.034(5) Uiso 1 1 d
C14 C 0.29431(16) 0.13762(12) 0.28981(9) 0.0187(3) Uani 1 1 d
H14A H 0.2178(17) 0.0957(12) 0.2769(9) 0.017(4) Uiso 1 1 d
H14B H 0.2831(16) 0.2055(12) 0.2690(9) 0.013(4) Uiso 1 1 d
C15 C 0.43734(15) -0.01556(10) 0.26841(8) 0.0153(3) Uani 1 1 d
H15 H 0.3926(15) -0.0395(11) 0.3102(9) 0.008(4) Uiso 1 1 d
C17 C 0.27762(14) -0.12192(10) 0.20067(8) 0.0136(3) Uani 1 1 d
C20 C 0.11252(15) -0.20590(10) 0.11807(9) 0.0167(3) Uani 1 1 d
C21 C -0.00302(17) -0.21498(13) 0.17434(11) 0.0244(4) Uani 1 1 d
H21A H 0.030(2) -0.2317(13) 0.2233(11) 0.031(5) Uiso 1 1 d
H21B H -0.053(2) -0.1549(16) 0.1762(11) 0.044(6) Uiso 1 1 d
H21C H -0.063(2) -0.2654(13) 0.1568(10) 0.029(5) Uiso 1 1 d
C22 C 0.19620(18) -0.29775(12) 0.11032(11) 0.0251(4) Uani 1 1 d
H22A H 0.2259(18) -0.3207(13) 0.1554(10) 0.019(4) Uiso 1 1 d
H22B H 0.274(2) -0.2861(14) 0.0748(11) 0.035(5) Uiso 1 1 d
H22C H 0.135(2) -0.3465(15) 0.0933(11) 0.042(6) Uiso 1 1 d
C23 C 0.05525(19) -0.17538(12) 0.04311(9) 0.0222(3) Uani 1 1 d
H23A H 0.127(2) -0.1631(14) 0.0099(11) 0.030(5) Uiso 1 1 d
H23B H 0.009(2) -0.1192(15) 0.0478(10) 0.033(5) Uiso 1 1 d
H23C H -0.0041(19) -0.2275(14) 0.0244(10) 0.033(5) Uiso 1 1 d
C24 C 0.57931(15) -0.06131(11) 0.26215(9) 0.0178(3) Uani 1 1 d
H24A H 0.5678(16) -0.1349(12) 0.2570(9) 0.017(4) Uiso 1 1 d
H24B H 0.6266(17) -0.0390(12) 0.2185(10) 0.024(5) Uiso 1 1 d
C26 C 0.77520(17) -0.09655(11) 0.33627(9) 0.0211(3) Uani 1 1 d
H26A H 0.7486(17) -0.1614(13) 0.3439(9) 0.020(4) Uiso 1 1 d
H26B H 0.827(2) -0.1027(13) 0.2939(11) 0.031(5) Uiso 1 1 d
C27 C 0.85758(15) -0.05533(10) 0.39926(9) 0.0176(3) Uani 1 1 d
C28 C 0.99227(16) -0.02414(12) 0.38942(11) 0.0239(4) Uani 1 1 d
H28 H 1.0301(19) -0.0329(13) 0.3465(11) 0.029(5) Uiso 1 1 d
C29 C 1.06483(18) 0.01808(12) 0.44716(12) 0.0327(4) Uani 1 1 d
H29 H 1.148(2) 0.0431(15) 0.4382(12) 0.044(6) Uiso 1 1 d
C30 C 1.0038(2) 0.02882(13) 0.51524(12) 0.0343(5) Uani 1 1 d
H30 H 1.052(2) 0.0598(15) 0.5499(12) 0.047(6) Uiso 1 1 d
C31 C 0.8703(2) -0.00320(13) 0.52702(11) 0.0301(4) Uani 1 1 d
H31 H 0.8326(19) 0.0029(13) 0.5725(12) 0.032(5) Uiso 1 1 d
C32 C 0.79767(17) -0.04525(11) 0.46923(9) 0.0224(3) Uani 1 1 d
H32 H 0.698(2) -0.0633(14) 0.4771(10) 0.033(5) Uiso 1 1 d

loop_
_atom_site_aniso_label
_atom_site_aniso_U_11
_atom_site_aniso_U_22
_atom_site_aniso_U_33
_atom_site_aniso_U_23
_atom_site_aniso_U_13
_atom_site_aniso_U_12
Br1 0.03113(8) 0.02079(7) 0.01678(8) 0.00512(6) 0.00136(7) -0.00047(7)
O9 0.0176(5) 0.0189(5) 0.0171(6) 0.0030(4) -0.0029(4) -0.0047(4)
O13 0.0189(5) 0.0499(8) 0.0163(6) -0.0046(6) 0.0018(5) 0.0029(5)
O18 0.0211(5) 0.0134(5) 0.0168(6) 0.0046(4) -0.0034(4) -0.0011(4)
O19 0.0215(5) 0.0143(5) 0.0143(6) 0.0019(4) -0.0048(4) -0.0052(4)
O25 0.0183(5) 0.0209(5) 0.0189(6) -0.0047(5) -0.0059(4) 0.0050(4)
N7 0.0161(6) 0.0145(6) 0.0150(6) -0.0004(5) -0.0034(6) -0.0051(5)
N10 0.0130(6) 0.0141(6) 0.0153(6) 0.0006(5) -0.0018(5) -0.0040(5)
N16 0.0222(6) 0.0135(6) 0.0125(7) 0.0047(5) -0.0049(5) -0.0054(5)
C1 0.0206(7) 0.0150(7) 0.0133(7) 0.0021(6) 0.0043(5) 0.0036(5)
C2 0.0196(7) 0.0128(7) 0.0204(8) 0.0009(6) 0.0063(6) -0.0018(5)
C3 0.0162(7) 0.0171(7) 0.0175(8) -0.0041(6) 0.0005(6) -0.0017(6)
C4 0.0160(7) 0.0128(6) 0.0155(7) 0.0002(5) 0.0031(6) 0.0024(6)
C5 0.0231(7) 0.0134(6) 0.0192(8) 0.0021(6) -0.0007(7) -0.0055(6)
C6 0.0216(8) 0.0186(7) 0.0189(8) -0.0020(6) -0.0022(6) -0.0024(6)
C8 0.0154(7) 0.0117(6) 0.0148(7) -0.0020(5) 0.0017(5) 0.0022(5)
C11 0.0143(6) 0.0160(7) 0.0126(7) 0.0013(5) -0.0004(6) -0.0028(5)
C12 0.0169(7) 0.0225(7) 0.0162(8) -0.0049(6) 0.0016(7) -0.0024(7)
C14 0.0163(7) 0.0218(8) 0.0181(8) -0.0015(6) 0.0012(6) -0.0006(6)
C15 0.0192(7) 0.0151(7) 0.0117(7) 0.0026(5) -0.0023(6) -0.0041(6)
C17 0.0143(6) 0.0127(7) 0.0137(8) -0.0016(5) 0.0013(5) 0.0028(5)
C20 0.0188(7) 0.0136(7) 0.0178(8) -0.0013(6) -0.0038(6) -0.0049(6)
C21 0.0205(7) 0.0288(9) 0.0240(10) 0.0037(8) -0.0009(7) -0.0041(6)
C22 0.0260(9) 0.0195(8) 0.0298(11) -0.0070(7) -0.0093(8) 0.0002(7)
C23 0.0248(8) 0.0222(8) 0.0195(8) 0.0018(6) -0.0070(8) -0.0057(7)
C24 0.0228(7) 0.0156(8) 0.0149(8) -0.0012(6) -0.0029(6) 0.0011(6)
C26 0.0230(8) 0.0198(8) 0.0203(9) -0.0015(6) -0.0013(6) 0.0060(6)
C27 0.0173(7) 0.0142(7) 0.0214(8) 0.0057(6) -0.0031(6) 0.0023(5)
C28 0.0202(8) 0.0230(8) 0.0284(10) 0.0107(7) 0.0015(7) 0.0032(6)
C29 0.0194(8) 0.0216(8) 0.0569(13) 0.0146(8) -0.0147(9) -0.0035(7)
C30 0.0457(11) 0.0217(9) 0.0354(11) 0.0066(8) -0.0270(9) -0.0034(8)
C31 0.0432(11) 0.0286(9) 0.0185(10) 0.0048(8) -0.0057(8) 0.0029(8)
C32 0.0233(8) 0.0223(8) 0.0216(9) 0.0045(7) -0.0005(7) -0.0005(6)

loop_
_atom_type_symbol
_atom_type_description
_atom_type_scat_dispersion_real
_atom_type_scat_dispersion_imag
_atom_type_scat_source
C C 0.0033 0.0016 'International Tables Vol C Tables 4.2.6.8 and 6.1.1.4'
H H 0.0000 0.0000 'International Tables Vol C Tables 4.2.6.8 and 6.1.1.4'
N N 0.0061 0.0033 'International Tables Vol C Tables 4.2.6.8 and 6.1.1.4'
O O 0.0106 0.0060 'International Tables Vol C Tables 4.2.6.8 and 6.1.1.4'
Br Br -0.2901 2.4595 'International Tables Vol C Tables 4.2.6.8 and 6.1.1.4'

loop_
_geom_angle_atom_site_label_1
_geom_angle_atom_site_label_2
_geom_angle_atom_site_label_3
_geom_angle
C14 O13 C12 91.00(11)
C17 O19 C20 121.92(11)
C24 O25 C26 112.96(11)
C8 N7 C4 126.67(13)
C8 N7 H7 114.7(13)
C4 N7 H7 118.2(13)
C8 N10 C11 120.46(12)
C8 N10 H10 115.5(13)
C11 N10 H10 119.4(13)
C17 N16 C15 122.70(13)
C17 N16 H16 114.9(12)
C15 N16 H16 120.5(12)
C6 C1 C2 121.10(14)
C6 C1 Br1 118.69(12)
C2 C1 Br1 120.20(11)
C1 C2 C3 118.84(14)
C1 C2 H2 120.4(12)
C3 C2 H2 120.7(12)
C2 C3 C4 120.92(14)
C2 C3 H3 120.8(11)
C4 C3 H3 118.2(11)
C5 C4 C3 119.03(14)
C5 C4 N7 123.16(13)
C3 C4 N7 117.80(13)
C6 C5 C4 120.12(13)
C6 C5 H5 117.2(12)
C4 C5 H5 122.7(12)
C1 C6 C5 119.91(14)
C1 C6 H6 118.2(11)
C5 C6 H6 121.9(11)
O9 C8 N7 124.36(14)
O9 C8 N10 121.25(13)
N7 C8 N10 114.38(13)
N10 C11 C12 114.40(12)
N10 C11 C15 113.94(12)
C12 C11 C15 112.70(12)
N10 C11 C14 116.52(12)
C12 C11 C14 84.10(12)
C15 C11 C14 111.83(12)
O13 C12 C11 90.88(12)
O13 C12 H12A 116.2(8)
C11 C12 H12A 116.5(8)
O13 C12 H12B 110.8(11)
C11 C12 H12B 112.8(11)
H12A C12 H12B 108.7(14)
O13 C14 C11 90.79(11)
O13 C14 H14A 111.6(10)
C11 C14 H14A 116.5(9)
O13 C14 H14B 110.5(9)
C11 C14 H14B 113.3(9)
H14A C14 H14B 112.3(13)
N16 C15 C24 109.97(12)
N16 C15 C11 109.99(12)
C24 C15 C11 113.83(12)
N16 C15 H15 107.6(9)
C24 C15 H15 109.7(9)
C11 C15 H15 105.5(9)
O18 C17 O19 125.67(13)
O18 C17 N16 124.34(13)
O19 C17 N16 109.99(12)
O19 C20 C22 109.92(12)
O19 C20 C21 110.45(12)
C22 C20 C21 112.95(14)
O19 C20 C23 102.50(11)
C22 C20 C23 110.30(14)
C21 C20 C23 110.22(14)
C20 C21 H21A 112.5(11)
C20 C21 H21B 108.9(12)
H21A C21 H21B 110.0(16)
C20 C21 H21C 106.8(11)
H21A C21 H21C 109.2(15)
H21B C21 H21C 109.3(16)
C20 C22 H22A 112.1(11)
C20 C22 H22B 109.3(11)
H22A C22 H22B 112.4(16)
C20 C22 H22C 106.8(13)
H22A C22 H22C 103.8(16)
H22B C22 H22C 112.3(16)
C20 C23 H23A 110.4(12)
C20 C23 H23B 109.8(12)
H23A C23 H23B 106.1(16)
C20 C23 H23C 108.5(11)
H23A C23 H23C 110.4(16)
H23B C23 H23C 111.5(16)
O25 C24 C15 108.52(12)
O25 C24 H24A 111.5(9)
C15 C24 H24A 108.6(9)
O25 C24 H24B 109.8(11)
C15 C24 H24B 111.2(10)
H24A C24 H24B 107.2(14)
O25 C26 C27 107.90(12)
O25 C26 H26A 110.1(11)
C27 C26 H26A 113.4(11)
O25 C26 H26B 112.9(12)
C27 C26 H26B 112.0(12)
H26A C26 H26B 100.6(15)
C28 C27 C32 118.52(16)
C28 C27 C26 121.55(15)
C32 C27 C26 119.90(14)
C29 C28 C27 120.92(17)
C29 C28 H28 120.9(12)
C27 C28 H28 118.1(12)
C30 C29 C28 119.82(17)
C30 C29 H29 120.7(14)
C28 C29 H29 119.2(14)
C29 C30 C31 120.49(18)
C29 C30 H30 116.6(14)
C31 C30 H30 122.8(14)
C32 C31 C30 119.67(19)
C32 C31 H31 121.1(12)
C30 C31 H31 119.3(12)
C31 C32 C27 120.56(16)
C31 C32 H32 119.1(11)
C27 C32 H32 120.2(11)

loop_
_geom_bond_atom_site_label_1
_geom_bond_atom_site_label_2
_geom_bond_distance
Br1 C1 1.8998(15)
O9 C8 1.2290(17)
O13 C14 1.442(2)
O13 C12 1.444(2)
O18 C17 1.2313(17)
O19 C17 1.3359(17)
O19 C20 1.4815(16)
O25 C24 1.4099(18)
O25 C26 1.4255(17)
N7 C8 1.3610(18)
N7 C4 1.4071(18)
N7 H7 0.800(18)
N10 C8 1.3638(19)
N10 C11 1.4485(18)
N10 H10 0.783(18)
N16 C17 1.3364(18)
N16 C15 1.4527(19)
N16 H16 0.796(18)
C1 C6 1.376(2)
C1 C2 1.378(2)
C2 C3 1.385(2)
C2 H2 0.858(18)
C3 C4 1.393(2)
C3 H3 0.907(17)
C4 C5 1.388(2)
C5 C6 1.383(2)
C5 H5 0.901(19)
C6 H6 0.955(18)
C11 C12 1.535(2)
C11 C15 1.5355(19)
C11 C14 1.539(2)
C12 H12A 1.009(15)
C12 H12B 0.97(2)
C14 H14A 0.966(17)
C14 H14B 1.010(16)
C15 C24 1.514(2)
C15 H15 0.926(16)
C20 C22 1.505(2)
C20 C21 1.511(2)
C20 C23 1.513(2)
C21 H21A 0.961(19)
C21 H21B 0.96(2)
C21 H21C 0.956(19)
C22 H22A 0.914(18)
C22 H22B 1.00(2)
C22 H22C 0.94(2)
C23 H23A 0.93(2)
C23 H23B 0.90(2)
C23 H23C 0.976(19)
C24 H24A 1.021(16)
C24 H24B 0.956(18)
C26 C27 1.494(2)
C26 H26A 0.937(17)
C26 H26B 0.91(2)
C27 C28 1.382(2)
C27 C32 1.389(2)
C28 C29 1.379(3)
C28 H28 0.860(19)
C29 C30 1.364(3)
C29 H29 0.89(2)
C30 C31 1.380(3)
C30 H30 0.89(2)
C31 C32 1.378(2)
C31 H31 0.90(2)
C32 H32 1.002(19)

loop_
_geom_torsion_atom_site_label_1
_geom_torsion_atom_site_label_2
_geom_torsion_atom_site_label_3
_geom_torsion_atom_site_label_4
_geom_torsion
C6 C1 C2 C3 -2.8(2)
Br1 C1 C2 C3 175.75(11)
C1 C2 C3 C4 0.5(2)
C2 C3 C4 C5 1.8(2)
C2 C3 C4 N7 -179.31(13)
C8 N7 C4 C5 -14.1(2)
C8 N7 C4 C3 167.16(13)
C3 C4 C5 C6 -1.9(2)
N7 C4 C5 C6 179.27(14)
C2 C1 C6 C5 2.7(2)
Br1 C1 C6 C5 -175.86(12)
C4 C5 C6 C1 -0.3(2)
C4 N7 C8 O9 -4.6(2)
C4 N7 C8 N10 175.68(12)
C11 N10 C8 O9 -17.4(2)
C11 N10 C8 N7 162.39(12)
C8 N10 C11 C12 -140.41(14)
C8 N10 C11 C15 87.91(16)
C8 N10 C11 C14 -44.66(18)
C14 O13 C12 C11 -13.97(12)
N10 C11 C12 O13 129.63(13)
C15 C11 C12 O13 -98.09(14)
C14 C11 C12 O13 13.14(11)
C12 O13 C14 C11 13.93(12)
N10 C11 C14 O13 -127.52(13)
C12 C11 C14 O13 -13.16(11)
C15 C11 C14 O13 98.96(13)
C17 N16 C15 C24 87.90(16)
C17 N16 C15 C11 -145.97(13)
N10 C11 C15 N16 -74.74(15)
C12 C11 C15 N16 152.76(13)
C14 C11 C15 N16 60.03(16)
N10 C11 C15 C24 49.17(17)
C12 C11 C15 C24 -83.33(16)
C14 C11 C15 C24 -176.05(12)
C20 O19 C17 O18 -1.3(2)
C20 O19 C17 N16 178.34(12)
C15 N16 C17 O18 -5.1(2)
C15 N16 C17 O19 175.33(12)
C17 O19 C20 C22 -62.03(18)
C17 O19 C20 C21 63.27(16)
C17 O19 C20 C23 -179.31(13)
C26 O25 C24 C15 163.82(12)
N16 C15 C24 O25 -178.82(12)
C11 C15 C24 O25 57.26(16)
C24 O25 C26 C27 172.36(12)
O25 C26 C27 C28 -120.07(15)
O25 C26 C27 C32 58.20(18)
C32 C27 C28 C29 -1.5(2)
C26 C27 C28 C29 176.83(15)
C27 C28 C29 C30 0.5(2)
C28 C29 C30 C31 0.7(3)
C29 C30 C31 C32 -0.8(3)
C30 C31 C32 C27 -0.2(2)
C28 C27 C32 C31 1.3(2)
C26 C27 C32 C31 -176.98(15)
